data_7047392
loop_
_publ_author_name
'Adcock, Alyssa K.'
'Gibbons, Bradley'
'Einkauf, Jeffrey D.'
'Bertke, Jeffery A.'
'Rubinson, J. Faye'
'de Lill, Daniel T.'
'Knope, Karah E.'

_publ_section_title
;
 Bismuth(iii)-thiophenedicarboxylates as host frameworks for lanthanide
 ions: synthesis, structural characterization, and photoluminescent
 behavior.
;
_journal_issue 38
_journal_name_full 'Dalton transactions (Cambridge, England : 2003)'
_journal_page_first 13419
_journal_page_last 13433
_journal_paper_doi 10.1039/c8dt02920b
_journal_volume 47
_journal_year 2018
_chemical_formula_moiety 'C12 H6 Bi O9 S2, C5 H6 N, 1.496(H2 O)'
_chemical_formula_sum 'C17 H15 Bi N O10.5 S2'
_chemical_formula_weight 674.40
_space_group_crystal_system monoclinic
_space_group_IT_number 14
_space_group_name_Hall '-P 2yn'
_space_group_name_H-M_alt 'P 1 21/n 1'
_symmetry_space_group_name_Hall '-P 2yn'
_symmetry_space_group_name_H-M 'P 1 21/n 1'
_atom_sites_solution_hydrogens mixed
_audit_creation_method SHELXL-2014/7
_audit_update_record
;
2017-12-07 deposited with the CCDC.
2018-08-27 downloaded from the CCDC.
;
_cell_angle_alpha 90
_cell_angle_beta 111.421(2)
_cell_angle_gamma 90
_cell_formula_units_Z 4
_cell_length_a 8.5780(6)
_cell_length_b 25.4265(16)
_cell_length_c 10.0899(6)
_cell_measurement_reflns_used 9825
_cell_measurement_temperature 100(2)
_cell_measurement_theta_max 26.38
_cell_measurement_theta_min 2.31
_cell_volume 2048.7(2)
_computing_cell_refinement 'SAINT V8.34A (Bruker, 2005)'
_computing_data_collection 'APEX2 V2014.9-0 (Bruker, 2014)'
_computing_data_reduction
; 
SAINT V8.34A, XPREP v2014/2, SADABS V2014/4 (Bruker, 2014) 
;
_computing_molecular_graphics 'SHELXTL v2014-4 (Bruker, 2014)'
_computing_publication_material 'XCIF V2014-2 (Bruker, 2014)'
_computing_structure_refinement 'SHELX-2014-6 (Sheldrick, 2015)'
_computing_structure_solution 'SHELX-2014-4 (Sheldrick, 2015)'
_diffrn_ambient_temperature 100(2)
_diffrn_measured_fraction_theta_full 0.997
_diffrn_measured_fraction_theta_max 0.971
_diffrn_measurement_device 'Bruker D8 Quest/Photon 100'
_diffrn_measurement_method 'profile data from \f and \w scans'
_diffrn_radiation_monochromator 'multilayer mirrors'
_diffrn_radiation_source 'microfocus sealed tube'
_diffrn_radiation_type MoK\a
_diffrn_radiation_wavelength 0.71073
_diffrn_reflns_av_R_equivalents 0.0341
_diffrn_reflns_av_unetI/netI 0.0233
_diffrn_reflns_Laue_measured_fraction_full 0.997
_diffrn_reflns_Laue_measured_fraction_max 0.971
_diffrn_reflns_limit_h_max 10
_diffrn_reflns_limit_h_min -10
_diffrn_reflns_limit_k_max 30
_diffrn_reflns_limit_k_min -31
_diffrn_reflns_limit_l_max 12
_diffrn_reflns_limit_l_min -12
_diffrn_reflns_number 41600
_diffrn_reflns_point_group_measured_fraction_full 0.997
_diffrn_reflns_point_group_measured_fraction_max 0.971
_diffrn_reflns_theta_full 25.242
_diffrn_reflns_theta_max 26.377
_diffrn_reflns_theta_min 2.311
_exptl_absorpt_coefficient_mu 8.870
_exptl_absorpt_correction_T_max 0.8602
_exptl_absorpt_correction_T_min 0.3593
_exptl_absorpt_correction_type multi-scan
_exptl_absorpt_process_details 'SADABS V2014/4 (Bruker, 2014)'
_exptl_crystal_colour colourless
_exptl_crystal_density_diffrn 2.187
_exptl_crystal_density_method 'not measured'
_exptl_crystal_description prism
_exptl_crystal_F_000 1292
_exptl_crystal_size_max 0.232
_exptl_crystal_size_mid 0.121
_exptl_crystal_size_min 0.021
_refine_diff_density_max 0.772
_refine_diff_density_min -1.318
_refine_diff_density_rms 0.122
_refine_ls_extinction_method none
_refine_ls_goodness_of_fit_ref 1.146
_refine_ls_hydrogen_treatment mixed
_refine_ls_matrix_type full
_refine_ls_number_parameters 329
_refine_ls_number_reflns 4080
_refine_ls_number_restraints 23
_refine_ls_restrained_S_all 1.143
_refine_ls_R_factor_all 0.0302
_refine_ls_R_factor_gt 0.0230
_refine_ls_shift/su_max 0.004
_refine_ls_shift/su_mean 0.000
_refine_ls_structure_factor_coef Fsqd
_refine_ls_weighting_details 'w=1/[\s^2^(Fo^2^)+(0.0099P)^2^+5.1285P] where P=(Fo^2^+2Fc^2^)/3'
_refine_ls_weighting_scheme calc
_refine_ls_wR_factor_gt 0.0381
_refine_ls_wR_factor_ref 0.0392
_reflns_Friedel_coverage 0.000
_reflns_number_gt 3684
_reflns_number_total 4080
_reflns_threshold_expression 'I > 2\s(I)'
_cod_data_source_file c8dt02920b2.cif
_cod_data_source_block 14
_cod_depositor_comments 'Adding full bibliography for 7047392--7047396.cif.'
_cod_original_formula_sum 'C17 H15 Bi N O10.50 S2'
_cod_database_code 7047392
_shelx_shelxl_version_number 2014/7
_shelx_space_group_comment
;
The symmetry employed for this shelxl refinement is uniquely defined
by the following loop, which should always be used as a source of
symmetry information in preference to the above space-group names.
They are only intended as comments.
;
_shelx_estimated_absorpt_t_min 0.233
_shelx_estimated_absorpt_t_max 0.836

loop_
_space_group_symop_operation_xyz
'x, y, z'
'-x+1/2, y+1/2, -z+1/2'
'-x, -y, -z'
'x-1/2, -y-1/2, z-1/2'

loop_
_atom_site_label
_atom_site_type_symbol
_atom_site_fract_x
_atom_site_fract_y
_atom_site_fract_z
_atom_site_U_iso_or_equiv
_atom_site_adp_type
_atom_site_occupancy
_atom_site_site_symmetry_order
_atom_site_calc_flag
_atom_site_refinement_flags_posn
_atom_site_refinement_flags_adp
_atom_site_refinement_flags_occupancy
_atom_site_disorder_assembly
_atom_site_disorder_group
Bi1 Bi 0.59702(2) 0.89883(2) 0.37105(2) 0.00972(4) Uani 1 1 d D . . . .
O30 O 0.6296(6) 0.99650(17) 0.3407(5) 0.0141(16) Uani 0.519(8) 1 d D U P A 1
H30A H 0.716(6) 1.0110(14) 0.405(5) 0.021 Uiso 0.519(8) 1 d D U P A 1
H30B H 0.544(5) 1.0158(12) 0.340(7) 0.021 Uiso 0.519(8) 1 d D U P A 1
O30B O 0.7435(7) 0.98002(19) 0.3317(5) 0.0162(18) Uani 0.481(8) 1 d D U P A 2
H30C H 0.798(9) 0.998(2) 0.407(3) 0.024 Uiso 0.481(8) 1 d D U P A 2
H30D H 0.680(6) 1.0026(17) 0.270(6) 0.024 Uiso 0.481(8) 1 d D U P A 2
S1 S 0.80829(10) 0.75906(3) 0.05436(9) 0.01233(18) Uani 1 1 d . . . . .
C11 C 0.8820(4) 0.80874(14) 0.1778(3) 0.0127(7) Uani 1 1 d . . . . .
C12 C 1.0530(4) 0.81236(14) 0.2254(4) 0.0152(8) Uani 1 1 d . . . . .
H12A H 1.1160 0.8379 0.2923 0.018 Uiso 1 1 calc R U . . .
C13 C 1.1249(4) 0.77446(14) 0.1648(4) 0.0144(7) Uani 1 1 d . . . . .
H13A H 1.2421 0.7714 0.1871 0.017 Uiso 1 1 calc R U . . .
C14 C 1.0094(4) 0.74235(13) 0.0705(3) 0.0113(7) Uani 1 1 d . . . . .
C15 C 0.7676(4) 0.83885(14) 0.2283(4) 0.0152(8) Uani 1 1 d . . . . .
C16 C 1.0358(4) 0.69552(13) -0.0050(3) 0.0116(7) Uani 1 1 d . . . . .
O11 O 0.6159(3) 0.82755(9) 0.1888(2) 0.0141(5) Uani 1 1 d . . . . .
O12 O 0.8329(3) 0.87587(11) 0.3174(3) 0.0282(7) Uani 1 1 d . . . . .
O13 O 0.9119(3) 0.66871(9) -0.0795(2) 0.0157(5) Uani 1 1 d . . . . .
O14 O 1.1848(3) 0.68281(9) 0.0093(2) 0.0131(5) Uani 1 1 d . . . . .
S2 S 1.07528(12) 0.93130(4) 0.86757(10) 0.0246(2) Uani 1 1 d . . . . .
C21 C 0.8604(4) 0.93293(14) 0.8128(4) 0.0178(8) Uani 1 1 d . . . . .
C22 C 0.8081(5) 0.93596(14) 0.9245(4) 0.0219(9) Uani 1 1 d . . . . .
H22A H 0.6937 0.9373 0.9147 0.026 Uiso 1 1 calc R U . . .
C23 C 0.9433(5) 0.93692(14) 1.0572(4) 0.0209(9) Uani 1 1 d . . . . .
H23A H 0.9296 0.9389 1.1464 0.025 Uiso 1 1 calc R U . . .
C24 C 1.0954(5) 0.93467(14) 1.0430(4) 0.0202(9) Uani 1 1 d . . . . .
C25 C 0.7598(4) 0.92804(13) 0.6592(4) 0.0158(8) Uani 1 1 d . . . . .
C26 C 1.2650(5) 0.93282(14) 1.1541(4) 0.0195(8) Uani 1 1 d . . . . .
O21 O 0.8369(3) 0.92266(10) 0.5736(3) 0.0182(6) Uani 1 1 d . . . . .
O22 O 0.6021(3) 0.92756(10) 0.6160(2) 0.0174(6) Uani 1 1 d . . . . .
O23 O 1.3884(3) 0.92605(11) 1.1145(3) 0.0260(6) Uani 1 1 d . . . . .
O24 O 1.2834(3) 0.93668(10) 1.2834(2) 0.0187(6) Uani 1 1 d . . . . .
N50 N 0.3120(4) 0.36059(12) 0.8600(3) 0.0179(7) Uani 1 1 d D . . . .
H50 H 0.344(5) 0.3812(14) 0.934(3) 0.027 Uiso 1 1 d D U . . .
C51 C 0.4207(4) 0.32727(14) 0.8369(4) 0.0169(8) Uani 1 1 d . . . . .
H51A H 0.5331 0.3253 0.9023 0.020 Uiso 1 1 calc R U . . .
C52 C 0.3676(5) 0.29628(15) 0.7180(4) 0.0249(9) Uani 1 1 d . . . . .
H52A H 0.4424 0.2720 0.7010 0.030 Uiso 1 1 calc R U . . .
C53 C 0.2063(6) 0.30034(17) 0.6239(4) 0.0311(10) Uani 1 1 d . . . . .
H53A H 0.1698 0.2794 0.5401 0.037 Uiso 1 1 calc R U . . .
C54 C 0.0972(5) 0.33440(18) 0.6497(4) 0.0315(11) Uani 1 1 d . . . . .
H54A H -0.0152 0.3371 0.5848 0.038 Uiso 1 1 calc R U . . .
C55 C 0.1526(5) 0.36438(16) 0.7701(4) 0.0252(10) Uani 1 1 d . . . . .
H55A H 0.0781 0.3879 0.7903 0.030 Uiso 1 1 calc R U . . .
O40 O 0.8776(3) 0.05542(12) 0.5405(3) 0.0249(6) Uani 1 1 d D . . . .
H40A H 0.837(5) 0.0569(18) 0.607(4) 0.037 Uiso 1 1 d D U . . .
H40B H 0.981(3) 0.0475(17) 0.574(5) 0.037 Uiso 1 1 d D U . . .
O41 O 0.5493(7) 0.0245(2) 0.0870(6) 0.0217(18) Uani 0.496(9) 1 d D . P B -1
H41A H 0.571(12) 0.038(4) 0.015(7) 0.05(3) Uiso 0.496(9) 1 d D . P B -1
H41B H 0.489(11) -0.004(2) 0.059(9) 0.05(3) Uiso 0.496(9) 1 d D . P B -1

loop_
_atom_site_aniso_label
_atom_site_aniso_U_11
_atom_site_aniso_U_22
_atom_site_aniso_U_33
_atom_site_aniso_U_23
_atom_site_aniso_U_13
_atom_site_aniso_U_12
Bi1 0.01087(7) 0.01013(7) 0.00711(6) -0.00020(6) 0.00205(5) -0.00162(6)
O30 0.009(3) 0.016(3) 0.017(3) 0.001(2) 0.004(2) 0.001(2)
O30B 0.022(4) 0.015(3) 0.010(3) 0.000(2) 0.004(2) -0.003(2)
S1 0.0101(4) 0.0139(5) 0.0130(4) -0.0037(3) 0.0041(3) -0.0019(3)
C11 0.0163(18) 0.0155(19) 0.0083(16) -0.0042(14) 0.0068(14) -0.0019(15)
C12 0.0143(18) 0.0156(19) 0.0145(17) -0.0034(15) 0.0038(15) -0.0047(15)
C13 0.0120(18) 0.0172(19) 0.0129(17) -0.0011(15) 0.0034(14) 0.0005(15)
C14 0.0124(18) 0.0122(18) 0.0085(16) 0.0032(14) 0.0029(14) 0.0024(14)
C15 0.017(2) 0.0147(19) 0.0149(18) -0.0013(15) 0.0075(15) -0.0045(15)
C16 0.0126(18) 0.0113(18) 0.0100(16) 0.0050(14) 0.0031(14) 0.0018(15)
O11 0.0112(13) 0.0152(13) 0.0145(12) -0.0019(10) 0.0032(10) 0.0001(10)
O12 0.0198(14) 0.0364(17) 0.0380(17) -0.0278(14) 0.0220(13) -0.0167(13)
O13 0.0107(13) 0.0149(13) 0.0182(13) -0.0062(11) 0.0013(10) 0.0001(10)
O14 0.0101(12) 0.0138(13) 0.0144(12) -0.0010(10) 0.0033(10) 0.0012(10)
S2 0.0201(5) 0.0258(5) 0.0150(5) -0.0105(4) -0.0089(4) 0.0124(4)
C21 0.0164(19) 0.0107(19) 0.0155(18) -0.0006(15) -0.0069(15) 0.0040(15)
C22 0.021(2) 0.017(2) 0.018(2) 0.0016(16) -0.0055(16) -0.0082(16)
C23 0.027(2) 0.0136(19) 0.0135(18) 0.0021(15) -0.0021(16) -0.0068(16)
C24 0.026(2) 0.0107(19) 0.0125(18) -0.0018(15) -0.0066(16) 0.0023(16)
C25 0.017(2) 0.0041(18) 0.0172(18) 0.0006(14) -0.0049(16) 0.0013(14)
C26 0.023(2) 0.0083(19) 0.018(2) -0.0019(15) -0.0034(16) 0.0012(15)
O21 0.0121(13) 0.0186(14) 0.0170(13) -0.0085(11) -0.0029(11) 0.0022(11)
O22 0.0142(14) 0.0219(14) 0.0112(12) -0.0006(11) -0.0012(10) -0.0071(11)
O23 0.0278(16) 0.0294(16) 0.0109(13) -0.0018(12) -0.0047(11) 0.0133(13)
O24 0.0155(13) 0.0217(14) 0.0104(13) 0.0031(11) -0.0054(10) 0.0005(11)
N50 0.0296(19) 0.0130(16) 0.0121(15) 0.0005(13) 0.0088(14) -0.0006(14)
C51 0.0112(18) 0.0143(19) 0.024(2) 0.0074(16) 0.0047(15) -0.0016(15)
C52 0.038(2) 0.014(2) 0.032(2) -0.0008(17) 0.023(2) 0.0021(17)
C53 0.046(3) 0.028(2) 0.017(2) -0.0024(18) 0.0087(19) -0.016(2)
C54 0.018(2) 0.046(3) 0.021(2) 0.015(2) -0.0036(17) -0.009(2)
C55 0.022(2) 0.029(2) 0.032(2) 0.0210(19) 0.0186(19) 0.0135(18)
O40 0.0181(14) 0.0347(17) 0.0186(14) 0.0068(12) 0.0029(12) -0.0098(13)
O41 0.022(3) 0.024(4) 0.019(3) 0.004(2) 0.006(2) -0.002(2)

loop_
_atom_type_symbol
_atom_type_description
_atom_type_scat_dispersion_real
_atom_type_scat_dispersion_imag
_atom_type_scat_source
C C 0.0033 0.0016 'International Tables Vol C Tables 4.2.6.8 and 6.1.1.4'
H H 0.0000 0.0000 'International Tables Vol C Tables 4.2.6.8 and 6.1.1.4'
N N 0.0061 0.0033 'International Tables Vol C Tables 4.2.6.8 and 6.1.1.4'
O O 0.0106 0.0060 'International Tables Vol C Tables 4.2.6.8 and 6.1.1.4'
S S 0.1246 0.1234 'International Tables Vol C Tables 4.2.6.8 and 6.1.1.4'
Bi Bi -4.1077 10.2566 'International Tables Vol C Tables 4.2.6.8 and 6.1.1.4'

loop_
_exptl_crystal_face_index_h
_exptl_crystal_face_index_k
_exptl_crystal_face_index_l
_exptl_crystal_face_perp_dist
1.00 1.00 2.00 0.0840
-1.00 -1.00 -2.00 0.1160
-1.00 -2.00 0.00 0.0480
1.00 2.00 0.00 0.0820
1.00 2.00 -1.00 0.0510
-1.00 -1.00 1.00 0.0070
1.00 1.00 -1.00 0.0560
-1.00 0.00 0.00 0.0530
0.00 -1.00 0.00 0.0060
0.00 1.00 0.00 0.0100

loop_
_geom_angle_atom_site_label_1
_geom_angle_atom_site_label_2
_geom_angle_atom_site_label_3
_geom_angle
_geom_angle_site_symmetry_1
_geom_angle_site_symmetry_3
O12 Bi1 O21 73.43(9) . .
O12 Bi1 O14 79.06(9) . 4_576
O21 Bi1 O14 74.89(8) . 4_576
O12 Bi1 O13 122.42(9) . 4_576
O21 Bi1 O13 114.42(8) . 4_576
O14 Bi1 O13 52.75(7) 4_576 4_576
O12 Bi1 O30B 69.32(15) . .
O21 Bi1 O30B 66.68(13) . .
O14 Bi1 O30B 135.47(14) 4_576 .
O13 Bi1 O30B 168.25(14) 4_576 .
O12 Bi1 O30 94.22(14) . .
O21 Bi1 O30 75.87(12) . .
O14 Bi1 O30 150.72(12) 4_576 .
O13 Bi1 O30 143.27(13) 4_576 .
O12 Bi1 O22 125.44(9) . .
O21 Bi1 O22 52.90(8) . .
O14 Bi1 O22 78.44(8) 4_576 .
O13 Bi1 O22 78.01(8) 4_576 .
O30B Bi1 O22 94.86(13) . .
O30 Bi1 O22 82.71(12) . .
O12 Bi1 O11 52.38(8) . .
O21 Bi1 O11 121.28(8) . .
O14 Bi1 O11 74.39(7) 4_576 .
O13 Bi1 O11 82.69(8) 4_576 .
O30B Bi1 O11 107.00(13) . .
O30 Bi1 O11 123.66(12) . .
O22 Bi1 O11 152.58(8) . .
O12 Bi1 O23 99.86(10) . 1_454
O21 Bi1 O23 146.54(9) . 1_454
O14 Bi1 O23 137.14(8) 4_576 1_454
O13 Bi1 O23 97.05(8) 4_576 1_454
O30B Bi1 O23 80.19(13) . 1_454
O30 Bi1 O23 71.94(12) . 1_454
O22 Bi1 O23 129.52(8) . 1_454
O11 Bi1 O23 71.84(8) . 1_454
O12 Bi1 O24 148.89(9) . 1_454
O21 Bi1 O24 129.61(8) . 1_454
O14 Bi1 O24 123.47(8) 4_576 1_454
O13 Bi1 O24 71.35(8) 4_576 1_454
O30B Bi1 O24 98.72(14) . 1_454
O30 Bi1 O24 75.51(12) . 1_454
O22 Bi1 O24 82.98(8) . 1_454
O11 Bi1 O24 109.08(7) . 1_454
O23 Bi1 O24 49.11(8) 1_454 1_454
O12 Bi1 C25 99.11(10) . .
O21 Bi1 C25 26.58(9) . .
O14 Bi1 C25 72.82(9) 4_576 .
O13 Bi1 C25 94.94(9) 4_576 .
O30B Bi1 C25 81.92(13) . .
O30 Bi1 C25 80.30(12) . .
O22 Bi1 C25 26.50(9) . .
O11 Bi1 C25 140.10(9) . .
O23 Bi1 C25 147.28(9) 1_454 .
O24 Bi1 C25 107.71(9) 1_454 .
O12 Bi1 C16 101.80(10) . 4_576
O21 Bi1 C16 94.46(9) . 4_576
O14 Bi1 C16 26.58(9) 4_576 4_576
O13 Bi1 C16 26.20(8) 4_576 4_576
O30B Bi1 C16 160.56(14) . 4_576
O30 Bi1 C16 158.16(13) . 4_576
O22 Bi1 C16 75.94(8) . 4_576
O11 Bi1 C16 78.13(8) . 4_576
O23 Bi1 C16 118.93(9) 1_454 4_576
O24 Bi1 C16 97.10(9) 1_454 4_576
C25 Bi1 C16 82.57(10) . 4_576
Bi1 O30 H30A 115(3) . .
Bi1 O30 H30B 115(3) . .
H30A O30 H30B 105(6) . .
Bi1 O30B H30C 116(3) . .
Bi1 O30B H30D 116(3) . .
H30C O30B H30D 105(6) . .
C11 S1 C14 91.26(16) . .
C12 C11 C15 127.3(3) . .
C12 C11 S1 111.5(3) . .
C15 C11 S1 121.0(3) . .
C11 C12 C13 112.8(3) . .
C11 C12 H12A 123.6 . .
C13 C12 H12A 123.6 . .
C14 C13 C12 113.1(3) . .
C14 C13 H13A 123.4 . .
C12 C13 H13A 123.4 . .
C13 C14 C16 129.3(3) . .
C13 C14 S1 111.4(3) . .
C16 C14 S1 119.1(2) . .
O11 C15 O12 122.1(3) . .
O11 C15 C11 121.2(3) . .
O12 C15 C11 116.7(3) . .
O11 C15 Bi1 67.39(18) . .
O12 C15 Bi1 54.83(17) . .
C11 C15 Bi1 169.9(2) . .
O13 C16 O14 121.7(3) . .
O13 C16 C14 119.4(3) . .
O14 C16 C14 118.9(3) . .
O13 C16 Bi1 61.99(17) . 4_675
O14 C16 Bi1 59.79(17) . 4_675
C14 C16 Bi1 175.4(2) . 4_675
C15 O11 Bi1 86.6(2) . .
C15 O12 Bi1 98.7(2) . .
C16 O13 Bi1 91.81(19) . 4_675
C16 O14 Bi1 93.62(19) . 4_675
C24 S2 C21 91.27(19) . .
C22 C21 C25 129.2(3) . .
C22 C21 S2 112.0(3) . .
C25 C21 S2 118.7(3) . .
C21 C22 C23 112.4(4) . .
C21 C22 H22A 123.8 . .
C23 C22 H22A 123.8 . .
C24 C23 C22 112.6(4) . .
C24 C23 H23A 123.7 . .
C22 C23 H23A 123.7 . .
C23 C24 C26 129.5(4) . .
C23 C24 S2 111.8(3) . .
C26 C24 S2 118.8(3) . .
O22 C25 O21 121.5(3) . .
O22 C25 C21 120.3(3) . .
O21 C25 C21 118.2(3) . .
O22 C25 Bi1 65.01(18) . .
O21 C25 Bi1 57.16(17) . .
C21 C25 Bi1 168.7(2) . .
O24 C26 O23 122.1(3) . .
O24 C26 C24 120.0(4) . .
O23 C26 C24 117.9(3) . .
C25 O21 Bi1 96.3(2) . .
C25 O22 Bi1 88.5(2) . .
C26 O23 Bi1 94.1(2) . 1_656
C26 O24 Bi1 92.6(2) . 1_656
C55 N50 C51 122.0(3) . .
C55 N50 H50 118(3) . .
C51 N50 H50 120(3) . .
N50 C51 C52 119.1(3) . .
N50 C51 H51A 120.5 . .
C52 C51 H51A 120.5 . .
C53 C52 C51 119.7(4) . .
C53 C52 H52A 120.2 . .
C51 C52 H52A 120.2 . .
C52 C53 C54 120.3(4) . .
C52 C53 H53A 119.8 . .
C54 C53 H53A 119.8 . .
C55 C54 C53 118.9(4) . .
C55 C54 H54A 120.6 . .
C53 C54 H54A 120.6 . .
N50 C55 C54 120.0(4) . .
N50 C55 H55A 120.0 . .
C54 C55 H55A 120.0 . .
H40A O40 H40B 111(4) . .
H41A O41 H41B 110(8) . .

loop_
_geom_bond_atom_site_label_1
_geom_bond_atom_site_label_2
_geom_bond_distance
_geom_bond_site_symmetry_2
Bi1 O12 2.351(2) .
Bi1 O21 2.389(2) .
Bi1 O14 2.461(2) 4_576
Bi1 O13 2.510(2) 4_576
Bi1 O30B 2.522(5) .
Bi1 O30 2.530(4) .
Bi1 O22 2.562(2) .
Bi1 O11 2.629(2) .
Bi1 O23 2.645(2) 1_454
Bi1 O24 2.685(2) 1_454
Bi1 C25 2.826(3) .
Bi1 C16 2.842(3) 4_576
O30 H30A 0.87(2) .
O30 H30B 0.879(19) .
O30B H30C 0.868(19) .
O30B H30D 0.87(2) .
S1 C11 1.724(3) .
S1 C14 1.726(3) .
C11 C12 1.370(5) .
C11 C15 1.474(5) .
C12 C13 1.399(5) .
C12 H12A 0.9500 .
C13 C14 1.366(5) .
C13 H13A 0.9500 .
C14 C16 1.475(5) .
C15 O11 1.247(4) .
C15 O12 1.281(4) .
C16 O13 1.255(4) .
C16 O14 1.274(4) .
C16 Bi1 2.842(3) 4_675
O13 Bi1 2.510(2) 4_675
O14 Bi1 2.461(2) 4_675
S2 C24 1.716(4) .
S2 C21 1.721(4) .
C21 C22 1.359(5) .
C21 C25 1.479(5) .
C22 C23 1.416(5) .
C22 H22A 0.9500 .
C23 C24 1.365(6) .
C23 H23A 0.9500 .
C24 C26 1.478(5) .
C25 O22 1.261(4) .
C25 O21 1.272(4) .
C26 O24 1.259(4) .
C26 O23 1.272(5) .
O23 Bi1 2.645(2) 1_656
O24 Bi1 2.685(2) 1_656
N50 C55 1.340(5) .
N50 C51 1.342(5) .
N50 H50 0.874(19) .
C51 C52 1.367(5) .
C51 H51A 0.9500 .
C52 C53 1.366(6) .
C52 H52A 0.9500 .
C53 C54 1.368(6) .
C53 H53A 0.9500 .
C54 C55 1.365(6) .
C54 H54A 0.9500 .
C55 H55A 0.9500 .
O40 H40A 0.867(19) .
O40 H40B 0.853(19) .
O41 H41A 0.88(2) .
O41 H41B 0.88(2) .

loop_
_geom_hbond_atom_site_label_D
_geom_hbond_atom_site_label_H
_geom_hbond_atom_site_label_A
_geom_hbond_distance_DH
_geom_hbond_distance_HA
_geom_hbond_distance_DA
_geom_hbond_angle_DHA
_geom_hbond_site_symmetry_A
O30 H30A O40 0.87(2) 1.92(2) 2.775(5) 168(5) 1_565
O30B H30C O40 0.868(19) 1.93(3) 2.769(6) 163(7) 1_565
O30 H30B O22 0.879(19) 2.06(3) 2.916(6) 163(5) 3_676
O30B H30C O40 0.868(19) 2.97(8) 3.158(6) 94(6) 3_766
N50 H50 O40 0.874(19) 1.90(2) 2.729(4) 158(4) 4_566
O40 H40A O24 0.867(19) 1.77(2) 2.627(4) 169(4) 3_767
O40 H40B O30B 0.853(19) 2.31(2) 3.158(6) 176(4) 3_766
O40 H40B O21 0.853(19) 2.63(4) 3.112(4) 117(4) 3_766
O41 H41A O23 0.88(2) 1.73(3) 2.607(6) 171(10) 3_766
O41 H41B O23 0.88(2) 2.14(5) 2.920(6) 149(8) 1_444
